data_4022919
loop_
_publ_author_name
'Jun Liu'
'Mang Wang'
'Bing Li'
'Qun Liu'
'Yulong Zhao'

_publ_section_title
;
 A Divergent Synthesis of Functionalized Unsaturated \d-Lactones
 from \a-Alkenoyl-\a-carboxyl Ketene Dithioacetals
;
_journal_name_full 'Journal of Organic Chemistry'
_journal_page_first 4401
_journal_page_last 4405
_journal_paper_doi 10.1021/jo0702488
_journal_volume 72
_journal_year 2007
_chemical_formula_moiety 'C14 H12 O2 S2'
_chemical_formula_sum 'C14 H12 O2 S2'
_chemical_formula_weight 276.36
_chemical_name_systematic
; 
 ? 
;
_space_group_IT_number 19
_symmetry_cell_setting orthorhombic
_symmetry_space_group_name_Hall 'P 2ac 2ab'
_symmetry_space_group_name_H-M 'P 21 21 21'
_atom_sites_solution_hydrogens geom
_atom_sites_solution_primary direct
_atom_sites_solution_secondary difmap
_audit_creation_method SHELXL-97
_cell_angle_alpha 90.000(5)
_cell_angle_beta 90.000(5)
_cell_angle_gamma 90.000(5)
_cell_formula_units_Z 8
_cell_length_a 8.379(5)
_cell_length_b 17.493(5)
_cell_length_c 17.621(5)
_cell_measurement_temperature 293(2)
_cell_volume 2582.8(19)
_computing_cell_refinement 'Bruker SMART'
_computing_data_collection 'Bruker SMART'
_computing_data_reduction 'Bruker SAINT software (Bruker, 1999)'
_computing_molecular_graphics 'SHELXTL-PLUS(Sheldrick, 1990)'
_computing_publication_material SHELXL-97
_computing_structure_refinement 'SHELXL-97 (Sheldrick, 1997)'
_computing_structure_solution 'SHELXS-97 (Sheldrick, 1990)'
_diffrn_ambient_temperature 293(2)
_diffrn_measured_fraction_theta_full 1.000
_diffrn_measured_fraction_theta_max 0.999
_diffrn_measurement_device_type 'Bruker SMART APEXII CCD'
_diffrn_measurement_method '\w scan'
_diffrn_radiation_monochromator graphite
_diffrn_radiation_source 'fine-focus sealed tube'
_diffrn_radiation_type MoK\a
_diffrn_radiation_wavelength 0.71069
_diffrn_reflns_av_R_equivalents 0.0792
_diffrn_reflns_av_sigmaI/netI 0.0987
_diffrn_reflns_limit_h_max 6
_diffrn_reflns_limit_h_min -10
_diffrn_reflns_limit_k_max 21
_diffrn_reflns_limit_k_min -19
_diffrn_reflns_limit_l_max 21
_diffrn_reflns_limit_l_min -21
_diffrn_reflns_number 14686
_diffrn_reflns_theta_full 25.00
_diffrn_reflns_theta_max 26.07
_diffrn_reflns_theta_min 1.64
_exptl_absorpt_coefficient_mu 0.402
_exptl_absorpt_correction_T_max 0.9496
_exptl_absorpt_correction_T_min 0.9027
_exptl_absorpt_correction_type multi-scan
_exptl_crystal_colour colorless
_exptl_crystal_density_diffrn 1.421
_exptl_crystal_density_method 'not measured'
_exptl_crystal_description block
_exptl_crystal_F_000 1152
_exptl_crystal_size_max 0.26
_exptl_crystal_size_mid 0.13
_exptl_crystal_size_min 0.09
_refine_diff_density_max 0.277
_refine_diff_density_min -0.208
_refine_diff_density_rms 0.052
_refine_ls_abs_structure_details 'Flack H D (1983), Acta Cryst. A39, 876-881'
_refine_ls_abs_structure_Flack -0.09(10)
_refine_ls_extinction_method none
_refine_ls_goodness_of_fit_ref 0.989
_refine_ls_hydrogen_treatment constr
_refine_ls_matrix_type full
_refine_ls_number_parameters 325
_refine_ls_number_reflns 5105
_refine_ls_number_restraints 0
_refine_ls_restrained_S_all 0.989
_refine_ls_R_factor_all 0.1274
_refine_ls_R_factor_gt 0.0624
_refine_ls_shift/su_max 0.000
_refine_ls_shift/su_mean 0.000
_refine_ls_structure_factor_coef Fsqd
_refine_ls_weighting_details 'calc w=1/[\s^2^(Fo^2^)+(0.0431P)^2^+0.0000P] where P=(Fo^2^+2Fc^2^)/3'
_refine_ls_weighting_scheme calc
_refine_ls_wR_factor_gt 0.1030
_refine_ls_wR_factor_ref 0.1261
_reflns_number_gt 2936
_reflns_number_total 5105
_reflns_threshold_expression >2sigma(I)
_cod_data_source_file jo0702488si20070206_022851.cif
_cod_data_source_block liu
_cod_depositor_comments
;
The following automatic conversions were performed:
'_symmetry_cell_setting' value 'Orthorhombic' changed to 'orthorhombic'
according to '/home/saulius/struct/CIF-dictionaries/cif_core.dic'
dictionary named 'cif_core.dic' version 2.4.1 from 2010-06-29.

Automatic conversion script
Id: cif_fix_enum 1527 2010-12-29 10:47:43Z saulius 
;
_cod_database_code 4022919

loop_
_symmetry_equiv_pos_as_xyz
'x, y, z'
'-x+1/2, -y, z+1/2'
'x+1/2, -y+1/2, -z'
'-x, y+1/2, -z+1/2'

loop_
_atom_site_label
_atom_site_type_symbol
_atom_site_fract_x
_atom_site_fract_y
_atom_site_fract_z
_atom_site_U_iso_or_equiv
_atom_site_adp_type
_atom_site_occupancy
_atom_site_symmetry_multiplicity
_atom_site_calc_flag
_atom_site_refinement_flags
S1 S 0.36086(17) 0.82068(7) 0.47478(8) 0.0558(4) Uani 1 1 d .
S4 S 0.62273(18) 1.20996(7) 0.77340(9) 0.0591(4) Uani 1 1 d .
S3 S 0.81170(17) 1.06995(8) 0.78425(9) 0.0670(5) Uani 1 1 d .
S2 S 0.16758(17) 0.95817(7) 0.45376(8) 0.0620(4) Uani 1 1 d .
O3 O 0.2267(4) 1.0546(2) 0.7045(2) 0.0637(11) Uani 1 1 d .
O1 O 0.7554(4) 0.98286(19) 0.5279(2) 0.0660(11) Uani 1 1 d .
O2 O 0.6680(4) 0.86875(19) 0.5107(2) 0.0661(11) Uani 1 1 d .
C24 C 0.5066(6) 1.0670(3) 0.7353(3) 0.0425(12) Uani 1 1 d .
C10 C 0.4758(6) 0.9672(3) 0.4980(3) 0.0473(14) Uani 1 1 d .
O4 O 0.3215(4) 1.16880(19) 0.7255(2) 0.0710(11) Uani 1 1 d .
C26 C 0.6293(6) 1.1110(3) 0.7606(3) 0.0471(13) Uani 1 1 d .
C19 C -0.0146(7) 0.9085(3) 0.6678(3) 0.0545(15) Uani 1 1 d .
H19 H -0.0231 0.9271 0.6185 0.065 Uiso 1 1 calc R
C25 C 0.3511(7) 1.1011(3) 0.7207(3) 0.0505(13) Uani 1 1 d .
C8 C 0.5727(7) 1.0923(3) 0.5302(4) 0.0698(18) Uani 1 1 d .
H8 H 0.5545 1.1447 0.5330 0.084 Uiso 1 1 calc R
C6 C 0.8693(7) 1.1079(3) 0.5171(3) 0.0538(14) Uani 1 1 d .
C20 C 0.1128(6) 0.9292(3) 0.7115(3) 0.0497(13) Uani 1 1 d .
C9 C 0.4567(6) 1.0480(3) 0.5073(3) 0.0560(15) Uani 1 1 d .
H9 H 0.3580 1.0698 0.4967 0.067 Uiso 1 1 calc R
C21 C 0.2459(7) 0.9768(3) 0.6771(3) 0.0640(16) Uani 1 1 d .
H21 H 0.2319 0.9772 0.6219 0.077 Uiso 1 1 calc R
C11 C 0.6348(6) 0.9356(3) 0.5126(3) 0.0486(13) Uani 1 1 d .
C14 C 0.0617(6) 0.8690(3) 0.4529(3) 0.0713(18) Uani 1 1 d .
H14A H 0.0201 0.8582 0.5031 0.086 Uiso 1 1 calc R
H14B H -0.0275 0.8721 0.4179 0.086 Uiso 1 1 calc R
C7 C 0.7340(7) 1.0623(3) 0.5522(3) 0.0661(17) Uani 1 1 d .
H7 H 0.7441 1.0646 0.6076 0.079 Uiso 1 1 calc R
C23 C 0.5239(6) 0.9865(3) 0.7203(3) 0.0565(14) Uani 1 1 d .
H23 H 0.6220 0.9634 0.7294 0.068 Uiso 1 1 calc R
C12 C 0.3533(6) 0.9200(3) 0.4778(3) 0.0446(12) Uani 1 1 d .
C22 C 0.4066(7) 0.9449(3) 0.6943(3) 0.0663(17) Uani 1 1 d .
H22 H 0.4242 0.8930 0.6863 0.080 Uiso 1 1 calc R
C18 C -0.1313(6) 0.8602(3) 0.6957(4) 0.074(2) Uani 1 1 d .
H18 H -0.2158 0.8444 0.6652 0.089 Uiso 1 1 calc R
C5 C 0.9857(8) 1.1385(3) 0.5616(4) 0.0703(17) Uani 1 1 d .
H5 H 0.9826 1.1305 0.6137 0.084 Uiso 1 1 calc R
C27 C 0.9210(7) 1.1577(3) 0.7929(4) 0.0779(19) Uani 1 1 d .
H27A H 1.0110 1.1510 0.8269 0.093 Uiso 1 1 calc R
H27B H 0.9610 1.1737 0.7437 0.093 Uiso 1 1 calc R
C13 C 0.1710(6) 0.8077(3) 0.4292(3) 0.0719(17) Uani 1 1 d .
H13A H 0.1844 0.8088 0.3746 0.086 Uiso 1 1 calc R
H13B H 0.1267 0.7584 0.4432 0.086 Uiso 1 1 calc R
C15 C 0.1203(7) 0.9051(3) 0.7839(3) 0.0690(16) Uani 1 1 d .
H115 H 0.2058 0.9205 0.8140 0.083 Uiso 1 1 calc R
C28 C 0.8097(7) 1.2162(3) 0.8237(3) 0.0664(17) Uani 1 1 d .
H28A H 0.8551 1.2668 0.8175 0.080 Uiso 1 1 calc R
H28B H 0.7924 1.2073 0.8775 0.080 Uiso 1 1 calc R
C17 C -0.1188(8) 0.8355(3) 0.7718(4) 0.080(2) Uani 1 1 d .
H17 H -0.1960 0.8034 0.7923 0.096 Uiso 1 1 calc R
C1 C 0.8761(8) 1.1197(3) 0.4402(4) 0.0761(17) Uani 1 1 d .
H1 H 0.7970 1.0987 0.4096 0.091 Uiso 1 1 calc R
C4 C 1.1111(8) 1.1821(3) 0.5300(5) 0.090(2) Uani 1 1 d .
H4 H 1.1905 1.2036 0.5600 0.107 Uiso 1 1 calc R
C16 C 0.0064(8) 0.8588(4) 0.8147(4) 0.0765(18) Uani 1 1 d .
H16 H 0.0147 0.8432 0.8650 0.092 Uiso 1 1 calc R
C2 C 0.9928(9) 1.1604(4) 0.4078(4) 0.087(2) Uani 1 1 d .
H2 H 0.9939 1.1677 0.3555 0.104 Uiso 1 1 calc R
C3 C 1.1095(9) 1.1911(4) 0.4516(5) 0.094(3) Uani 1 1 d .
H3 H 1.1906 1.2190 0.4286 0.112 Uiso 1 1 calc R

loop_
_atom_site_aniso_label
_atom_site_aniso_U_11
_atom_site_aniso_U_22
_atom_site_aniso_U_33
_atom_site_aniso_U_23
_atom_site_aniso_U_13
_atom_site_aniso_U_12
S1 0.0490(10) 0.0450(7) 0.0732(10) 0.0042(7) -0.0032(8) 0.0013(7)
S4 0.0593(10) 0.0452(7) 0.0729(10) 0.0004(7) 0.0024(9) -0.0063(7)
S3 0.0455(10) 0.0665(9) 0.0890(12) -0.0108(9) -0.0116(9) 0.0055(8)
S2 0.0407(9) 0.0561(9) 0.0892(12) 0.0057(8) -0.0094(8) 0.0075(7)
O3 0.037(2) 0.051(2) 0.103(3) -0.013(2) -0.010(2) 0.0058(17)
O1 0.039(2) 0.039(2) 0.120(3) 0.008(2) -0.010(2) 0.0000(18)
O2 0.045(2) 0.041(2) 0.112(3) 0.006(2) -0.008(2) 0.0051(19)
C24 0.035(3) 0.037(3) 0.055(3) -0.004(3) 0.006(3) 0.006(2)
C10 0.040(3) 0.043(3) 0.059(4) 0.001(3) 0.003(3) 0.009(3)
O4 0.057(3) 0.049(2) 0.107(3) -0.003(2) -0.013(2) 0.010(2)
C26 0.048(3) 0.049(3) 0.044(3) 0.003(2) 0.009(3) 0.001(3)
C19 0.051(4) 0.058(4) 0.055(3) -0.017(3) -0.006(3) 0.017(3)
C25 0.049(4) 0.045(3) 0.057(3) -0.005(3) -0.001(3) 0.003(3)
C8 0.047(4) 0.046(3) 0.116(5) -0.003(4) 0.009(4) 0.007(3)
C6 0.049(4) 0.042(3) 0.069(4) -0.002(3) -0.005(3) 0.002(3)
C20 0.038(3) 0.054(3) 0.057(4) -0.010(3) 0.000(3) 0.003(3)
C9 0.039(3) 0.050(4) 0.079(4) -0.008(3) 0.005(3) 0.004(3)
C21 0.056(4) 0.073(4) 0.063(4) -0.012(3) 0.008(3) -0.012(3)
C11 0.045(3) 0.041(3) 0.060(3) 0.009(3) 0.001(3) -0.005(3)
C14 0.045(4) 0.072(4) 0.097(5) -0.025(4) -0.003(3) -0.010(3)
C7 0.064(4) 0.076(4) 0.059(4) 0.006(3) -0.001(3) -0.007(4)
C23 0.036(3) 0.053(3) 0.081(4) -0.004(3) 0.007(3) 0.016(3)
C12 0.038(3) 0.049(3) 0.046(3) 0.006(2) 0.011(3) 0.004(3)
C22 0.044(4) 0.055(4) 0.100(5) -0.020(3) 0.009(3) 0.000(3)
C18 0.026(3) 0.057(4) 0.139(6) -0.045(4) -0.006(4) 0.006(3)
C5 0.074(5) 0.068(4) 0.070(4) -0.011(3) 0.003(4) 0.013(4)
C27 0.057(4) 0.097(5) 0.079(5) -0.019(4) -0.002(3) -0.018(4)
C13 0.059(4) 0.052(3) 0.105(5) 0.009(3) 0.001(4) -0.013(3)
C15 0.046(4) 0.096(5) 0.065(4) -0.015(4) 0.001(3) -0.005(3)
C28 0.073(4) 0.071(4) 0.056(4) -0.009(3) 0.007(3) -0.021(3)
C17 0.068(5) 0.054(4) 0.118(6) -0.006(4) 0.035(5) 0.006(3)
C1 0.071(5) 0.083(4) 0.074(5) 0.005(4) -0.001(4) 0.005(4)
C4 0.054(5) 0.062(4) 0.153(7) -0.038(5) -0.016(5) -0.005(4)
C16 0.062(5) 0.097(5) 0.070(5) 0.007(4) 0.009(4) 0.006(4)
C2 0.075(5) 0.093(5) 0.093(5) 0.035(4) 0.022(5) 0.015(4)
C3 0.062(5) 0.056(4) 0.163(8) 0.011(5) 0.037(6) -0.002(4)

loop_
_atom_type_symbol
_atom_type_description
_atom_type_scat_dispersion_real
_atom_type_scat_dispersion_imag
_atom_type_scat_source
C C 0.0033 0.0016 'International Tables Vol C Tables 4.2.6.8 and 6.1.1.4'
H H 0.0000 0.0000 'International Tables Vol C Tables 4.2.6.8 and 6.1.1.4'
O O 0.0106 0.0060 'International Tables Vol C Tables 4.2.6.8 and 6.1.1.4'
S S 0.1246 0.1234 'International Tables Vol C Tables 4.2.6.8 and 6.1.1.4'

loop_
_geom_angle_atom_site_label_1
_geom_angle_atom_site_label_2
_geom_angle_atom_site_label_3
_geom_angle
C12 S1 C13 96.2(3)
C26 S4 C28 95.5(3)
C26 S3 C27 96.6(3)
C12 S2 C14 96.3(2)
C25 O3 C21 123.3(4)
C11 O1 C7 123.7(4)
C26 C24 C23 122.5(5)
C26 C24 C25 120.2(4)
C23 C24 C25 117.3(5)
C12 C10 C9 123.0(5)
C12 C10 C11 120.0(5)
C9 C10 C11 117.0(5)
C24 C26 S3 120.7(4)
C24 C26 S4 125.4(4)
S3 C26 S4 113.9(3)
C20 C19 C18 121.0(5)
C20 C19 H19 119.5
C18 C19 H19 119.5
O4 C25 O3 116.4(5)
O4 C25 C24 124.8(5)
O3 C25 C24 118.7(4)
C9 C8 C7 122.8(5)
C9 C8 H8 118.6
C7 C8 H8 118.6
C5 C6 C1 118.8(6)
C5 C6 C7 120.4(6)
C1 C6 C7 120.8(6)
C15 C20 C19 119.2(5)
C15 C20 C21 121.1(5)
C19 C20 C21 119.7(5)
C8 C9 C10 122.5(5)
C8 C9 H9 118.7
C10 C9 H9 118.7
O3 C21 C22 112.5(5)
O3 C21 C20 107.4(4)
C22 C21 C20 112.1(5)
O3 C21 H21 108.2
C22 C21 H21 108.2
C20 C21 H21 108.2
O2 C11 O1 115.7(5)
O2 C11 C10 124.9(5)
O1 C11 C10 119.4(4)
C13 C14 S2 109.2(4)
C13 C14 H14A 109.8
S2 C14 H14A 109.8
C13 C14 H14B 109.8
S2 C14 H14B 109.8
H14A C14 H14B 108.3
O1 C7 C8 111.5(5)
O1 C7 C6 106.8(4)
C8 C7 C6 112.5(5)
O1 C7 H7 108.6
C8 C7 H7 108.6
C6 C7 H7 108.6
C22 C23 C24 122.3(5)
C22 C23 H23 118.9
C24 C23 H23 118.9
C10 C12 S1 125.8(4)
C10 C12 S2 120.1(4)
S1 C12 S2 114.1(3)
C23 C22 C21 122.9(5)
C23 C22 H22 118.6
C21 C22 H22 118.6
C19 C18 C17 118.1(6)
C19 C18 H18 120.9
C17 C18 H18 120.9
C6 C5 C4 121.2(6)
C6 C5 H5 119.4
C4 C5 H5 119.4
C28 C27 S3 107.4(4)
C28 C27 H27A 110.2
S3 C27 H27A 110.2
C28 C27 H27B 110.2
S3 C27 H27B 110.2
H27A C27 H27B 108.5
C14 C13 S1 109.4(4)
C14 C13 H13A 109.8
S1 C13 H13A 109.8
C14 C13 H13B 109.8
S1 C13 H13B 109.8
H13A C13 H13B 108.2
C20 C15 C16 122.0(6)
C20 C15 H115 119.0
C16 C15 H115 119.0
C27 C28 S4 108.9(4)
C27 C28 H28A 109.9
S4 C28 H28A 109.9
C27 C28 H28B 109.9
S4 C28 H28B 109.9
H28A C28 H28B 108.3
C16 C17 C18 119.7(6)
C16 C17 H17 120.2
C18 C17 H17 120.2
C2 C1 C6 122.1(6)
C2 C1 H1 118.9
C6 C1 H1 118.9
C3 C4 C5 116.5(6)
C3 C4 H4 121.7
C5 C4 H4 121.7
C17 C16 C15 119.9(6)
C17 C16 H16 120.1
C15 C16 H16 120.1
C1 C2 C3 119.6(7)
C1 C2 H2 120.2
C3 C2 H2 120.2
C2 C3 C4 121.8(7)
C2 C3 H3 119.1
C4 C3 H3 119.1

loop_
_geom_bond_atom_site_label_1
_geom_bond_atom_site_label_2
_geom_bond_distance
S1 C12 1.739(5)
S1 C13 1.796(5)
S4 C26 1.747(5)
S4 C28 1.803(6)
S3 C26 1.739(5)
S3 C27 1.795(6)
S2 C12 1.746(5)
S2 C14 1.794(5)
O3 C25 1.352(6)
O3 C21 1.452(6)
O1 C11 1.333(6)
O1 C7 1.465(6)
O2 C11 1.202(5)
C24 C26 1.359(6)
C24 C23 1.440(6)
C24 C25 1.456(7)
C10 C12 1.366(6)
C10 C9 1.432(6)
C10 C11 1.466(7)
O4 C25 1.213(5)
C19 C20 1.366(7)
C19 C18 1.383(7)
C19 H19 0.9300
C8 C9 1.307(7)
C8 C7 1.501(7)
C8 H8 0.9300
C6 C5 1.361(7)
C6 C1 1.371(7)
C6 C7 1.519(7)
C20 C15 1.346(7)
C20 C21 1.518(7)
C9 H9 0.9300
C21 C22 1.489(7)
C21 H21 0.9800
C14 C13 1.471(7)
C14 H14A 0.9700
C14 H14B 0.9700
C7 H7 0.9800
C23 C22 1.306(7)
C23 H23 0.9300
C22 H22 0.9300
C18 C17 1.413(9)
C18 H18 0.9300
C5 C4 1.413(8)
C5 H5 0.9300
C27 C28 1.487(7)
C27 H27A 0.9700
C27 H27B 0.9700
C13 H13A 0.9700
C13 H13B 0.9700
C15 C16 1.364(7)
C15 H115 0.9300
C28 H28A 0.9700
C28 H28B 0.9700
C17 C16 1.356(8)
C17 H17 0.9300
C1 C2 1.338(8)
C1 H1 0.9300
C4 C3 1.390(9)
C4 H4 0.9300
C16 H16 0.9300
C2 C3 1.357(9)
C2 H2 0.9300
C3 H3 0.9300

loop_
_geom_torsion_atom_site_label_1
_geom_torsion_atom_site_label_2
_geom_torsion_atom_site_label_3
_geom_torsion_atom_site_label_4
_geom_torsion
C23 C24 C26 S3 -5.7(7)
C25 C24 C26 S3 175.6(4)
C23 C24 C26 S4 175.0(4)
C25 C24 C26 S4 -3.7(7)
C27 S3 C26 C24 169.2(4)
C27 S3 C26 S4 -11.4(3)
C28 S4 C26 C24 169.1(5)
C28 S4 C26 S3 -10.2(3)
C21 O3 C25 O4 162.9(5)
C21 O3 C25 C24 -20.4(7)
C26 C24 C25 O4 4.2(8)
C23 C24 C25 O4 -174.5(5)
C26 C24 C25 O3 -172.1(4)
C23 C24 C25 O3 9.2(7)
C18 C19 C20 C15 -3.2(8)
C18 C19 C20 C21 174.9(4)
C7 C8 C9 C10 -2.8(9)
C12 C10 C9 C8 176.7(6)
C11 C10 C9 C8 -2.2(8)
C25 O3 C21 C22 20.3(7)
C25 O3 C21 C20 144.2(5)
C15 C20 C21 O3 -77.9(6)
C19 C20 C21 O3 104.1(5)
C15 C20 C21 C22 46.3(7)
C19 C20 C21 C22 -131.7(5)
C7 O1 C11 O2 -163.4(5)
C7 O1 C11 C10 18.0(7)
C12 C10 C11 O2 -2.5(8)
C9 C10 C11 O2 176.4(5)
C12 C10 C11 O1 176.0(5)
C9 C10 C11 O1 -5.1(7)
C12 S2 C14 C13 -31.3(5)
C11 O1 C7 C8 -21.4(7)
C11 O1 C7 C6 -144.7(5)
C9 C8 C7 O1 13.5(8)
C9 C8 C7 C6 133.4(6)
C5 C6 C7 O1 -111.9(6)
C1 C6 C7 O1 68.7(6)
C5 C6 C7 C8 125.5(6)
C1 C6 C7 C8 -54.0(7)
C26 C24 C23 C22 -178.4(5)
C25 C24 C23 C22 0.3(8)
C9 C10 C12 S1 -172.9(4)
C11 C10 C12 S1 5.9(7)
C9 C10 C12 S2 5.7(7)
C11 C10 C12 S2 -175.4(4)
C13 S1 C12 C10 -171.0(5)
C13 S1 C12 S2 10.3(3)
C14 S2 C12 C10 -169.3(4)
C14 S2 C12 S1 9.4(3)
C24 C23 C22 C21 0.8(9)
O3 C21 C22 C23 -10.1(8)
C20 C21 C22 C23 -131.4(6)
C20 C19 C18 C17 2.7(8)
C1 C6 C5 C4 0.5(8)
C7 C6 C5 C4 -179.0(5)
C26 S3 C27 C28 34.4(5)
S2 C14 C13 S1 42.1(5)
C12 S1 C13 C14 -31.9(4)
C19 C20 C15 C16 1.7(8)
C21 C20 C15 C16 -176.3(5)
S3 C27 C28 S4 -45.4(5)
C26 S4 C28 C27 34.1(4)
C19 C18 C17 C16 -0.7(8)
C5 C6 C1 C2 -0.3(9)
C7 C6 C1 C2 179.2(5)
C6 C5 C4 C3 -0.6(9)
C18 C17 C16 C15 -0.8(9)
C20 C15 C16 C17 0.2(9)
C6 C1 C2 C3 0.3(10)
C1 C2 C3 C4 -0.5(10)
C5 C4 C3 C2 0.7(10)

loop_
_cod_related_entry_id
_cod_related_entry_database
_cod_related_entry_code
1 ChemSpider 17628296
